data_7032451
loop_
_publ_author_name
'Tan, Da-Wei'
'Xie, Jing-Bo'
'Li, Qi'
'Li, Hong-Xi'
'Li, Jun-Chi'
'Li, Hai-Yan'
'Lang, Jian-Ping'

_publ_section_title
;
 Syntheses and structures of copper complexes of
 3-(6-(1H-pyrazol-1-yl)pyridin-2-yl)pyrazol-1-ide and their excellent
 performance in the syntheses of nitriles and aldehydes.
;
_journal_issue 37
_journal_name_full 'Dalton transactions (Cambridge, England : 2003)'
_journal_page_first 14061
_journal_page_last 14071
_journal_paper_doi 10.1039/c4dt01765j
_journal_volume 43
_journal_year 2014
_chemical_formula_moiety 'C11 H8 Cu N6 O3'
_chemical_formula_sum 'C11 H8 Cu N6 O3'
_chemical_formula_weight 335.77
_chemical_name_systematic
; 
 ? 
;
_space_group_IT_number 14
_symmetry_cell_setting monoclinic
_symmetry_space_group_name_Hall '-P 2ybc'
_symmetry_space_group_name_H-M 'P 1 21/c 1'
_atom_sites_solution_hydrogens geom
_atom_sites_solution_primary direct
_atom_sites_solution_secondary difmap
_audit_creation_method SHELXL-97
_cell_angle_alpha 90.00
_cell_angle_beta 92.5160(11)
_cell_angle_gamma 90.00
_cell_formula_units_Z 4
_cell_length_a 7.6607(3)
_cell_length_b 7.4928(3)
_cell_length_c 20.2477(7)
_cell_measurement_reflns_used 9923
_cell_measurement_temperature 153(2)
_cell_measurement_theta_max 27.47
_cell_measurement_theta_min 2.66
_cell_volume 1161.10(8)
_computing_cell_refinement 'Bruker SAINT'
_computing_data_collection 'Bruker APEX2'
_computing_data_reduction 'Bruker SAINT'
_computing_structure_refinement 'SHELXL-97 (Sheldrick, 1997)'
_computing_structure_solution 'SHELXS-97 (Sheldrick, 1990)'
_diffrn_ambient_temperature 153(2)
_diffrn_measured_fraction_theta_full 0.998
_diffrn_measured_fraction_theta_max 0.998
_diffrn_measurement_device_type 'Bruker APEX-II CCD'
_diffrn_radiation_monochromator graphite
_diffrn_radiation_source 'fine-focus sealed tube'
_diffrn_radiation_type MoK\a
_diffrn_radiation_wavelength 0.71073
_diffrn_reflns_av_R_equivalents 0.0335
_diffrn_reflns_av_sigmaI/netI 0.0184
_diffrn_reflns_limit_h_max 9
_diffrn_reflns_limit_h_min -9
_diffrn_reflns_limit_k_max 9
_diffrn_reflns_limit_k_min -9
_diffrn_reflns_limit_l_max 25
_diffrn_reflns_limit_l_min -25
_diffrn_reflns_number 21901
_diffrn_reflns_theta_full 26.37
_diffrn_reflns_theta_max 26.37
_diffrn_reflns_theta_min 2.66
_exptl_absorpt_coefficient_mu 1.904
_exptl_absorpt_correction_T_max 0.9277
_exptl_absorpt_correction_T_min 0.8324
_exptl_absorpt_correction_type multi-scan
_exptl_absorpt_process_details 'Jacobson, R. (1998) Private communication'
_exptl_crystal_colour green
_exptl_crystal_density_diffrn 1.921
_exptl_crystal_density_method 'not measured'
_exptl_crystal_description block
_exptl_crystal_F_000 676
_exptl_crystal_size_max 0.10
_exptl_crystal_size_mid 0.04
_exptl_crystal_size_min 0.04
_refine_diff_density_max 2.765
_refine_diff_density_min -0.604
_refine_diff_density_rms 0.103
_refine_ls_extinction_method none
_refine_ls_goodness_of_fit_ref 1.033
_refine_ls_hydrogen_treatment constr
_refine_ls_matrix_type full
_refine_ls_number_parameters 190
_refine_ls_number_reflns 2376
_refine_ls_number_restraints 54
_refine_ls_restrained_S_all 1.022
_refine_ls_R_factor_all 0.0474
_refine_ls_R_factor_gt 0.0411
_refine_ls_shift/su_max 0.001
_refine_ls_shift/su_mean 0.000
_refine_ls_structure_factor_coef Fsqd
_refine_ls_weighting_details 'calc w=1/[\s^2^(Fo^2^)+(0.0585P)^2^+3.5266P] where P=(Fo^2^+2Fc^2^)/3'
_refine_ls_weighting_scheme calc
_refine_ls_wR_factor_gt 0.1048
_refine_ls_wR_factor_ref 0.1096
_reflns_number_gt 2117
_reflns_number_total 2376
_reflns_threshold_expression >2sigma(I)
_cod_duplicate_entry 7031837
_cod_data_source_file c4dt01765j2.cif
_cod_data_source_block b131023b_0m_a
_cod_depositor_comments
;
The following automatic conversions were performed:

'_symmetry_cell_setting' value 'Monoclinic' changed to 'monoclinic'
according to
/usr/data/users/saulius/crontab/automatic-downloads/current/RSC/lib/dictionaries/cif_core.dic
dictionary named 'cif_core.dic' version 2.4.2 from 2011-04-26.

Automatic conversion script
Id: cif_fix_values 2281 2013-09-26 08:29:07Z andrius 
;
_cod_original_sg_symbol_H-M 'P 21/c'
_cod_database_code 7032451

loop_
_symmetry_equiv_pos_as_xyz
'x, y, z'
'-x, y+1/2, -z+1/2'
'-x, -y, -z'
'x, -y-1/2, z-1/2'

loop_
_atom_site_label
_atom_site_type_symbol
_atom_site_fract_x
_atom_site_fract_y
_atom_site_fract_z
_atom_site_U_iso_or_equiv
_atom_site_adp_type
_atom_site_occupancy
_atom_site_symmetry_multiplicity
_atom_site_calc_flag
_atom_site_refinement_flags
Cu1 Cu 1.18394(5) 1.06703(5) 0.441779(18) 0.01707(15) Uani 1 1 d U
O1 O 1.0829(3) 1.3399(3) 0.40509(11) 0.0251(5) Uani 1 1 d U
O2 O 0.9608(3) 1.3109(4) 0.30769(13) 0.0383(7) Uani 1 1 d U
O3 O 1.1956(4) 1.4653(5) 0.32086(15) 0.0452(8) Uani 1 1 d U
N1 N 0.9887(4) 0.9114(4) 0.42053(13) 0.0190(6) Uani 1 1 d U
N2 N 0.8597(3) 0.8846(4) 0.46264(13) 0.0170(5) Uani 1 1 d U
N3 N 0.5948(3) 0.8162(4) 0.52997(13) 0.0191(5) Uani 1 1 d U
N4 N 0.5092(3) 0.8795(4) 0.63280(14) 0.0210(6) Uani 1 1 d U
N5 N 0.6718(4) 0.9550(4) 0.64269(14) 0.0229(6) Uani 1 1 d U
N6 N 1.0801(3) 1.3723(4) 0.34340(14) 0.0218(6) Uani 1 1 d U
C1 C 0.9444(5) 0.8234(5) 0.36370(17) 0.0280(8) Uani 1 1 d U
H1 H 1.0121 0.8189 0.3267 0.034 Uiso 1 1 calc R
C2 C 0.7847(5) 0.7415(5) 0.36883(17) 0.0277(8) Uani 1 1 d U
H2 H 0.7241 0.6729 0.3371 0.033 Uiso 1 1 calc R
C3 C 0.7345(4) 0.7843(4) 0.43164(15) 0.0183(6) Uani 1 1 d U
C4 C 0.5783(4) 0.7508(4) 0.46839(16) 0.0195(6) Uani 1 1 d U
C5 C 0.4252(4) 0.6675(4) 0.44727(17) 0.0227(7) Uani 1 1 d U
H5 H 0.4119 0.6234 0.4044 0.027 Uiso 1 1 calc R
C6 C 0.2912(4) 0.6505(4) 0.49076(19) 0.0258(7) Uani 1 1 d U
H6 H 0.1880 0.5937 0.4770 0.031 Uiso 1 1 calc R
C7 C 0.3095(4) 0.7171(5) 0.55451(18) 0.0240(7) Uani 1 1 d U
H7 H 0.2212 0.7064 0.5844 0.029 Uiso 1 1 calc R
C8 C 0.4668(4) 0.8004(4) 0.57124(16) 0.0200(6) Uani 1 1 d U
C9 C 0.4132(5) 0.8991(5) 0.68705(18) 0.0274(7) Uani 1 1 d U
H9 H 0.2993 0.8598 0.6918 0.033 Uiso 1 1 calc R
C10 C 0.5140(5) 0.9865(5) 0.73302(18) 0.0302(8) Uani 1 1 d U
H10 H 0.4832 1.0192 0.7753 0.036 Uiso 1 1 calc R
C11 C 0.6740(5) 1.0178(5) 0.70423(17) 0.0281(8) Uani 1 1 d U
H11 H 0.7690 1.0747 0.7253 0.034 Uiso 1 1 calc R

loop_
_atom_site_aniso_label
_atom_site_aniso_U_11
_atom_site_aniso_U_22
_atom_site_aniso_U_33
_atom_site_aniso_U_23
_atom_site_aniso_U_13
_atom_site_aniso_U_12
Cu1 0.0135(2) 0.0204(2) 0.0174(2) 0.00126(14) 0.00194(14) -0.00197(14)
O1 0.0259(12) 0.0278(13) 0.0215(12) 0.0036(10) 0.0005(9) 0.0065(10)
O2 0.0257(13) 0.0592(18) 0.0292(13) 0.0039(13) -0.0075(11) -0.0135(13)
O3 0.0349(16) 0.059(2) 0.0427(17) 0.0028(15) 0.0155(13) -0.0215(14)
N1 0.0206(13) 0.0213(13) 0.0153(12) 0.0016(10) 0.0025(10) -0.0004(11)
N2 0.0161(12) 0.0180(13) 0.0168(12) 0.0017(10) -0.0016(10) -0.0022(10)
N3 0.0167(13) 0.0176(13) 0.0228(13) 0.0023(11) 0.0002(10) 0.0008(10)
N4 0.0150(12) 0.0220(14) 0.0263(14) 0.0044(11) 0.0049(10) 0.0002(11)
N5 0.0175(13) 0.0267(15) 0.0250(15) 0.0009(11) 0.0057(11) -0.0013(11)
N6 0.0152(13) 0.0251(14) 0.0254(14) 0.0040(12) 0.0026(11) 0.0016(11)
C1 0.0294(18) 0.035(2) 0.0193(16) -0.0045(14) 0.0023(13) -0.0083(15)
C2 0.0323(18) 0.0293(18) 0.0213(16) -0.0047(14) -0.0014(14) -0.0083(15)
C3 0.0190(14) 0.0173(15) 0.0182(14) 0.0013(12) -0.0044(11) -0.0019(12)
C4 0.0174(14) 0.0143(14) 0.0261(16) 0.0039(12) -0.0064(12) 0.0007(12)
C5 0.0201(15) 0.0180(16) 0.0293(17) 0.0028(13) -0.0065(13) -0.0006(13)
C6 0.0146(15) 0.0179(16) 0.044(2) 0.0080(14) -0.0085(14) -0.0014(13)
C7 0.0148(15) 0.0201(16) 0.0373(19) 0.0064(14) 0.0026(13) 0.0010(12)
C8 0.0150(14) 0.0172(15) 0.0281(16) 0.0069(13) 0.0036(12) 0.0027(12)
C9 0.0203(16) 0.0287(18) 0.0341(19) 0.0071(15) 0.0112(14) 0.0037(14)
C10 0.0290(19) 0.037(2) 0.0258(18) 0.0020(16) 0.0131(14) 0.0041(16)
C11 0.0264(18) 0.036(2) 0.0222(17) -0.0006(15) 0.0061(14) -0.0031(15)

loop_
_atom_type_symbol
_atom_type_description
_atom_type_scat_dispersion_real
_atom_type_scat_dispersion_imag
_atom_type_scat_source
C C 0.0033 0.0016 'International Tables Vol C Tables 4.2.6.8 and 6.1.1.4'
H H 0.0000 0.0000 'International Tables Vol C Tables 4.2.6.8 and 6.1.1.4'
N N 0.0061 0.0033 'International Tables Vol C Tables 4.2.6.8 and 6.1.1.4'
O O 0.0106 0.0060 'International Tables Vol C Tables 4.2.6.8 and 6.1.1.4'
Cu Cu 0.3201 1.2651 'International Tables Vol C Tables 4.2.6.8 and 6.1.1.4'

loop_
_geom_angle_atom_site_label_1
_geom_angle_atom_site_label_2
_geom_angle_atom_site_label_3
_geom_angle
_geom_angle_site_symmetry_1
_geom_angle_site_symmetry_3
N1 Cu1 N3 168.97(11) . 3_776
N1 Cu1 N2 99.40(11) . 3_776
N3 Cu1 N2 79.50(11) 3_776 3_776
N1 Cu1 N5 101.72(11) . 3_776
N3 Cu1 N5 78.05(11) 3_776 3_776
N2 Cu1 N5 157.04(11) 3_776 3_776
N1 Cu1 O1 102.63(10) . .
N3 Cu1 O1 88.40(10) 3_776 .
N2 Cu1 O1 94.76(10) 3_776 .
N5 Cu1 O1 89.34(10) 3_776 .
N6 O1 Cu1 118.6(2) . .
N2 N1 C1 107.5(3) . .
N2 N1 Cu1 122.1(2) . .
C1 N1 Cu1 130.2(2) . .
N1 N2 C3 108.3(3) . .
N1 N2 Cu1 137.6(2) . 3_776
C3 N2 Cu1 113.8(2) . 3_776
C8 N3 C4 120.9(3) . .
C8 N3 Cu1 120.6(2) . 3_776
C4 N3 Cu1 118.5(2) . 3_776
C9 N4 N5 110.9(3) . .
C9 N4 C8 130.7(3) . .
N5 N4 C8 118.4(3) . .
C11 N5 N4 104.8(3) . .
C11 N5 Cu1 144.2(2) . 3_776
N4 N5 Cu1 111.0(2) . 3_776
O2 N6 O3 121.5(3) . .
O2 N6 O1 119.1(3) . .
O3 N6 O1 119.4(3) . .
N1 C1 C2 110.0(3) . .
C1 C2 C3 104.5(3) . .
N2 C3 C2 109.6(3) . .
N2 C3 C4 116.1(3) . .
C2 C3 C4 134.2(3) . .
N3 C4 C5 119.8(3) . .
N3 C4 C3 111.4(3) . .
C5 C4 C3 128.7(3) . .
C4 C5 C6 119.2(3) . .
C7 C6 C5 120.7(3) . .
C6 C7 C8 116.2(3) . .
N3 C8 C7 123.2(3) . .
N3 C8 N4 112.0(3) . .
C7 C8 N4 124.8(3) . .
C10 C9 N4 107.3(3) . .
C9 C10 C11 106.2(3) . .
N5 C11 C10 110.8(3) . .

loop_
_geom_bond_atom_site_label_1
_geom_bond_atom_site_label_2
_geom_bond_distance
_geom_bond_site_symmetry_2
Cu1 N1 1.930(3) .
Cu1 N3 1.970(3) 3_776
Cu1 N2 2.011(3) 3_776
Cu1 N5 2.083(3) 3_776
Cu1 O1 2.298(2) .
O1 N6 1.272(4) .
O2 N6 1.229(4) .
O3 N6 1.229(4) .
N1 N2 1.348(4) .
N1 C1 1.357(4) .
N2 C3 1.351(4) .
N2 Cu1 2.011(3) 3_776
N3 C8 1.322(4) .
N3 C4 1.341(4) .
N3 Cu1 1.970(3) 3_776
N4 C9 1.356(4) .
N4 N5 1.375(4) .
N4 C8 1.405(4) .
N5 C11 1.331(5) .
N5 Cu1 2.083(3) 3_776
C1 C2 1.377(5) .
C2 C3 1.382(5) .
C3 C4 1.458(5) .
C4 C5 1.380(4) .
C5 C6 1.387(5) .
C6 C7 1.385(5) .
C7 C8 1.386(5) .
C9 C10 1.352(6) .
C10 C11 1.400(5) .
